data_4111222
loop_
_publ_author_name
'Manfred Schlosser'
'Fr\'ed\'eric Bailly'

_publ_section_title
;
 Embedding an Allylmetal Dimer in a Chiral Cavity: The Unprecedented
 Stereoselectivity of a Twofold Wittig [1,2]-Rearrangement
;
_journal_name_full 'Journal of the American Chemical Society'
_journal_page_first 16042
_journal_page_last 16043
_journal_paper_doi 10.1021/ja066462f
_journal_volume 128
_journal_year 2006
_chemical_formula_moiety 'C40 H28 Br2 O4, C7 H8'
_chemical_formula_sum 'C47 H36 Br2 O4'
_chemical_formula_weight 824.58
_chemical_name_systematic
; 
 ? 
;
_space_group_IT_number 56
_symmetry_cell_setting orthorhombic
_symmetry_space_group_name_Hall '-P 2ab 2ac'
_symmetry_space_group_name_H-M 'P c c n'
_atom_sites_solution_hydrogens geom
_atom_sites_solution_primary direct
_atom_sites_solution_secondary difmap
_audit_creation_method SHELXL-97
_cell_angle_alpha 90.00
_cell_angle_beta 90.00
_cell_angle_gamma 90.00
_cell_formula_units_Z 4
_cell_length_a 12.073(4)
_cell_length_b 13.341(4)
_cell_length_c 23.989(3)
_cell_measurement_reflns_used 1737
_cell_measurement_temperature 140(2)
_cell_measurement_theta_max 20.5515
_cell_measurement_theta_min 1.693
_cell_volume 3863.8(18)
_computing_cell_refinement 'Oxford Diffraction, CrysAlis RED'
_computing_data_collection 'marresearch, mar345'
_computing_data_reduction 'Oxford Diffraction, CrysAlis RED'
_computing_molecular_graphics 'Bruker SHELXTL'
_computing_publication_material 'Bruker SHELXTL'
_computing_structure_refinement 'SHELXL-97 (Sheldrick, 1997)'
_computing_structure_solution 'SHELXS-97 (Sheldrick, 1990)'
_diffrn_ambient_temperature 140(2)
_diffrn_measured_fraction_theta_full 0.996
_diffrn_measured_fraction_theta_max 0.996
_diffrn_measurement_device_type 'marrsearch, mar345 IPDS'
_diffrn_measurement_method '60 images with deltaphi = 3 deg. and exp. time = 180 sec.'
_diffrn_radiation_monochromator graphite
_diffrn_radiation_source 'fine-focus sealed tube'
_diffrn_radiation_type MoK\a
_diffrn_radiation_wavelength 0.71070
_diffrn_reflns_av_R_equivalents 0.0721
_diffrn_reflns_av_sigmaI/netI 0.0423
_diffrn_reflns_limit_h_max 14
_diffrn_reflns_limit_h_min -14
_diffrn_reflns_limit_k_max 14
_diffrn_reflns_limit_k_min -15
_diffrn_reflns_limit_l_max 28
_diffrn_reflns_limit_l_min -28
_diffrn_reflns_number 23329
_diffrn_reflns_theta_full 25.02
_diffrn_reflns_theta_max 25.02
_diffrn_reflns_theta_min 2.84
_exptl_absorpt_coefficient_mu 2.142
_exptl_absorpt_correction_T_max 0.570
_exptl_absorpt_correction_T_min 0.106
_exptl_absorpt_correction_type refdelf
_exptl_absorpt_process_details
; 
(See: Walker, N. & Stuart, D. (1983) Acta Cryst. A39, 158-166) 
;
_exptl_crystal_colour colourless
_exptl_crystal_density_diffrn 1.417
_exptl_crystal_description prismatic
_exptl_crystal_F_000 1680
_exptl_crystal_size_max 0.24
_exptl_crystal_size_mid 0.13
_exptl_crystal_size_min 0.12
_refine_diff_density_max 0.557
_refine_diff_density_min -0.508
_refine_diff_density_rms 0.068
_refine_ls_extinction_coef 0.0009(3)
_refine_ls_extinction_expression Fc^*^=kFc[1+0.001xFc^2^\l^3^/sin(2\q)]^-1/4^
_refine_ls_extinction_method SHELXL
_refine_ls_goodness_of_fit_ref 1.144
_refine_ls_hydrogen_treatment riding
_refine_ls_matrix_type full
_refine_ls_number_parameters 242
_refine_ls_number_reflns 3407
_refine_ls_number_restraints 0
_refine_ls_restrained_S_all 1.144
_refine_ls_R_factor_all 0.0697
_refine_ls_R_factor_gt 0.0482
_refine_ls_shift/su_max 0.000
_refine_ls_shift/su_mean 0.000
_refine_ls_structure_factor_coef Fsqd
_refine_ls_weighting_details 'calc w=1/[\s^2^(Fo^2^)+(0.0559P)^2^+2.0445P] where P=(Fo^2^+2Fc^2^)/3'
_refine_ls_weighting_scheme calc
_refine_ls_wR_factor_gt 0.1196
_refine_ls_wR_factor_ref 0.1322
_reflns_number_gt 2432
_reflns_number_total 3407
_reflns_threshold_expression >2sigma(I)
_cod_data_source_file ja066462fsi20060907_101831.cif
_cod_data_source_block fba471
_cod_original_cell_volume 3863.9(18)
_cod_database_code 4111222

loop_
_symmetry_equiv_pos_as_xyz
'x, y, z'
'-x+1/2, -y+1/2, z'
'-x, y+1/2, -z+1/2'
'x+1/2, -y, -z+1/2'
'-x, -y, -z'
'x-1/2, y-1/2, -z'
'x, -y-1/2, z-1/2'
'-x-1/2, y, z-1/2'

loop_
_atom_site_label
_atom_site_type_symbol
_atom_site_fract_x
_atom_site_fract_y
_atom_site_fract_z
_atom_site_U_iso_or_equiv
_atom_site_adp_type
_atom_site_occupancy
_atom_site_symmetry_multiplicity
_atom_site_calc_flag
_atom_site_refinement_flags
Br1 Br 0.32793(4) -0.04175(3) 0.537939(17) 0.0534(2) Uani 1 1 d .
O1 O 0.2000(3) 0.0900(2) 0.27286(11) 0.0483(7) Uani 1 1 d .
O2 O 0.1103(3) 0.2157(2) 0.31584(12) 0.0567(8) Uani 1 1 d .
C1 C 0.2839(3) 0.2033(3) 0.14698(15) 0.0396(9) Uani 1 1 d .
C2 C 0.2589(4) 0.1218(3) 0.17992(15) 0.0404(9) Uani 1 1 d .
C3 C 0.3226(4) 0.0326(3) 0.17689(17) 0.0439(10) Uani 1 1 d .
H3 H 0.3048 -0.0224 0.2004 0.053 Uiso 1 1 calc R
C4 C 0.4082(4) 0.0250(3) 0.14094(17) 0.0476(11) Uani 1 1 d .
H4 H 0.4503 -0.0351 0.1397 0.057 Uiso 1 1 calc R
C5 C 0.4362(3) 0.1053(3) 0.10516(16) 0.0435(10) Uani 1 1 d .
C6 C 0.5224(4) 0.0976(4) 0.06573(18) 0.0518(11) Uani 1 1 d .
H6 H 0.5641 0.0374 0.0633 0.062 Uiso 1 1 calc R
C7 C 0.5467(4) 0.1756(4) 0.03096(18) 0.0551(12) Uani 1 1 d .
H7 H 0.6049 0.1693 0.0045 0.066 Uiso 1 1 calc R
C8 C 0.4856(4) 0.2655(3) 0.03415(17) 0.0482(10) Uani 1 1 d .
H8 H 0.5024 0.3193 0.0097 0.058 Uiso 1 1 calc R
C9 C 0.4028(4) 0.2753(3) 0.07200(16) 0.0436(10) Uani 1 1 d .
H9 H 0.3629 0.3366 0.0741 0.052 Uiso 1 1 calc R
C10 C 0.3750(3) 0.1960(3) 0.10835(15) 0.0391(9) Uani 1 1 d .
C11 C 0.1602(4) 0.1228(3) 0.21890(16) 0.0449(10) Uani 1 1 d .
H11 H 0.1296 0.1922 0.2218 0.054 Uiso 1 1 calc R
C12 C 0.0716(4) 0.0521(4) 0.19886(19) 0.0513(11) Uani 1 1 d .
H12 H 0.0370 0.0676 0.1644 0.062 Uiso 1 1 calc R
C13 C 0.0377(4) -0.0290(4) 0.2246(2) 0.0588(12) Uani 1 1 d .
H13A H 0.0699 -0.0476 0.2592 0.071 Uiso 1 1 calc R
H13B H -0.0189 -0.0692 0.2086 0.071 Uiso 1 1 calc R
C14 C 0.1681(4) 0.1432(3) 0.31765(16) 0.0441(10) Uani 1 1 d .
C15 C 0.2132(3) 0.0977(3) 0.37008(16) 0.0410(9) Uani 1 1 d .
C16 C 0.1834(4) 0.1421(3) 0.42020(16) 0.0429(9) Uani 1 1 d .
H16 H 0.1377 0.2001 0.4202 0.052 Uiso 1 1 calc R
C17 C 0.2200(3) 0.1021(3) 0.47041(16) 0.0415(9) Uani 1 1 d .
H17 H 0.2007 0.1326 0.5048 0.050 Uiso 1 1 calc R
C18 C 0.2850(4) 0.0172(3) 0.46920(16) 0.0446(10) Uani 1 1 d .
C19 C 0.3164(4) -0.0281(3) 0.41959(18) 0.0475(10) Uani 1 1 d .
H19 H 0.3622 -0.0860 0.4197 0.057 Uiso 1 1 calc R
C20 C 0.2794(4) 0.0130(3) 0.36988(17) 0.0454(10) Uani 1 1 d .
H20 H 0.2996 -0.0172 0.3355 0.054 Uiso 1 1 calc R
C21 C -0.2500 0.2500 0.2783(3) 0.077(2) Uani 1 2 d S
C22 C -0.1528(5) 0.2412(4) 0.2473(3) 0.0742(16) Uani 1 1 d .
H22 H -0.0839 0.2346 0.2660 0.089 Uiso 1 1 calc R
C23 C -0.1551(5) 0.2420(4) 0.1905(3) 0.0778(17) Uani 1 1 d .
H23 H -0.0875 0.2367 0.1704 0.093 Uiso 1 1 calc R
C24 C -0.2500 0.2500 0.1624(4) 0.077(2) Uani 1 2 d S
H24 H -0.2500 0.2500 0.1228 0.092 Uiso 1 2 calc SR
C25 C -0.2500 0.2500 0.3403(4) 0.155(7) Uani 1 2 d S
H25A H -0.1738 0.2433 0.3539 0.232 Uiso 0.50 1 calc PR
H25B H -0.2945 0.1937 0.3539 0.232 Uiso 0.50 1 calc PR
H25C H -0.2817 0.3130 0.3539 0.232 Uiso 0.50 1 calc PR

loop_
_atom_site_aniso_label
_atom_site_aniso_U_11
_atom_site_aniso_U_22
_atom_site_aniso_U_33
_atom_site_aniso_U_23
_atom_site_aniso_U_13
_atom_site_aniso_U_12
Br1 0.0638(3) 0.0505(3) 0.0458(3) -0.00097(18) -0.00281(19) 0.0099(2)
O1 0.0571(19) 0.0450(17) 0.0428(15) 0.0045(12) 0.0023(13) 0.0114(15)
O2 0.061(2) 0.052(2) 0.0565(17) -0.0058(14) -0.0047(15) 0.0189(18)
C1 0.036(2) 0.038(2) 0.045(2) -0.0031(16) -0.0034(16) 0.0013(18)
C2 0.042(2) 0.037(2) 0.0420(19) -0.0015(16) -0.0018(16) 0.0033(19)
C3 0.049(3) 0.037(2) 0.045(2) 0.0060(16) -0.0026(18) -0.001(2)
C4 0.046(3) 0.044(3) 0.053(2) -0.0008(18) -0.0019(19) 0.016(2)
C5 0.036(2) 0.045(2) 0.049(2) -0.0039(18) -0.0040(17) 0.0006(19)
C6 0.041(3) 0.053(3) 0.061(3) -0.009(2) -0.0003(19) 0.005(2)
C7 0.041(3) 0.063(3) 0.062(3) -0.001(2) 0.010(2) -0.001(2)
C8 0.042(2) 0.048(3) 0.054(2) -0.0005(19) 0.0030(19) -0.004(2)
C9 0.039(2) 0.043(2) 0.049(2) -0.0028(17) 0.0008(17) -0.0047(19)
C10 0.038(2) 0.038(2) 0.0412(19) -0.0024(16) -0.0023(16) 0.0033(18)
C11 0.048(3) 0.044(2) 0.043(2) 0.0075(17) 0.0028(18) 0.006(2)
C12 0.040(2) 0.057(3) 0.057(2) 0.002(2) 0.0033(19) 0.003(2)
C13 0.051(3) 0.053(3) 0.072(3) 0.004(2) 0.005(2) -0.001(2)
C14 0.039(2) 0.043(2) 0.050(2) -0.0019(17) 0.0022(18) -0.008(2)
C15 0.035(2) 0.039(2) 0.048(2) 0.0011(17) 0.0029(17) -0.0022(19)
C16 0.040(2) 0.037(2) 0.052(2) -0.0038(17) 0.0013(17) -0.0023(19)
C17 0.037(2) 0.040(2) 0.047(2) -0.0086(17) 0.0026(17) -0.0012(18)
C18 0.038(2) 0.049(3) 0.048(2) -0.0023(18) -0.0009(17) -0.0059(19)
C19 0.048(3) 0.042(2) 0.052(2) -0.0001(18) 0.0013(19) 0.008(2)
C20 0.041(2) 0.045(2) 0.049(2) 0.0014(18) 0.0062(18) 0.005(2)
C21 0.116(8) 0.034(4) 0.081(5) 0.000 0.000 0.009(4)
C22 0.060(4) 0.045(3) 0.117(5) -0.008(3) -0.023(3) 0.006(3)
C23 0.065(4) 0.054(3) 0.114(5) 0.000(3) 0.029(3) 0.002(3)
C24 0.092(7) 0.051(5) 0.086(5) 0.000 0.000 0.012(5)
C25 0.32(2) 0.075(7) 0.073(6) 0.000 0.000 0.062(10)

loop_
_atom_type_symbol
_atom_type_description
_atom_type_scat_dispersion_real
_atom_type_scat_dispersion_imag
_atom_type_scat_source
C C 0.0033 0.0016 'International Tables Vol C Tables 4.2.6.8 and 6.1.1.4'
H H 0.0000 0.0000 'International Tables Vol C Tables 4.2.6.8 and 6.1.1.4'
O O 0.0106 0.0060 'International Tables Vol C Tables 4.2.6.8 and 6.1.1.4'
Br Br -0.2901 2.4595 'International Tables Vol C Tables 4.2.6.8 and 6.1.1.4'

loop_
_geom_angle_atom_site_label_1
_geom_angle_atom_site_label_2
_geom_angle_atom_site_label_3
_geom_angle
_geom_angle_site_symmetry_1
_geom_angle_site_symmetry_3
C14 O1 C11 117.4(3) . .
C2 C1 C10 118.8(4) . .
C2 C1 C1 122.7(4) . 2
C10 C1 C1 118.4(4) . 2
C1 C2 C3 121.0(4) . .
C1 C2 C11 121.3(4) . .
C3 C2 C11 117.8(4) . .
C4 C3 C2 120.7(4) . .
C4 C3 H3 119.6 . .
C2 C3 H3 119.6 . .
C3 C4 C5 120.9(4) . .
C3 C4 H4 119.5 . .
C5 C4 H4 119.5 . .
C6 C5 C4 121.9(4) . .
C6 C5 C10 118.8(4) . .
C4 C5 C10 119.2(4) . .
C7 C6 C5 120.9(4) . .
C7 C6 H6 119.6 . .
C5 C6 H6 119.6 . .
C6 C7 C8 120.2(4) . .
C6 C7 H7 119.9 . .
C8 C7 H7 119.9 . .
C9 C8 C7 120.3(4) . .
C9 C8 H8 119.9 . .
C7 C8 H8 119.9 . .
C8 C9 C10 121.1(4) . .
C8 C9 H9 119.5 . .
C10 C9 H9 119.5 . .
C9 C10 C5 118.8(4) . .
C9 C10 C1 121.8(4) . .
C5 C10 C1 119.4(4) . .
O1 C11 C12 109.4(3) . .
O1 C11 C2 106.7(3) . .
C12 C11 C2 110.9(3) . .
O1 C11 H11 109.9 . .
C12 C11 H11 109.9 . .
C2 C11 H11 109.9 . .
C13 C12 C11 126.1(4) . .
C13 C12 H12 117.0 . .
C11 C12 H12 117.0 . .
C12 C13 H13A 120.0 . .
C12 C13 H13B 120.0 . .
H13A C13 H13B 120.0 . .
O2 C14 O1 124.5(4) . .
O2 C14 C15 124.8(4) . .
O1 C14 C15 110.7(4) . .
C20 C15 C16 120.1(4) . .
C20 C15 C14 122.5(4) . .
C16 C15 C14 117.4(4) . .
C15 C16 C17 120.3(4) . .
C15 C16 H16 119.9 . .
C17 C16 H16 119.9 . .
C18 C17 C16 118.6(4) . .
C18 C17 H17 120.7 . .
C16 C17 H17 120.7 . .
C17 C18 C19 122.1(4) . .
C17 C18 Br1 118.5(3) . .
C19 C18 Br1 119.3(3) . .
C20 C19 C18 118.5(4) . .
C20 C19 H19 120.7 . .
C18 C19 H19 120.7 . .
C15 C20 C19 120.4(4) . .
C15 C20 H20 119.8 . .
C19 C20 H20 119.8 . .
C22 C21 C22 115.5(8) 2_455 .
C22 C21 C25 122.2(4) 2_455 .
C22 C21 C25 122.2(4) . .
C23 C22 C21 121.0(6) . .
C23 C22 H22 119.5 . .
C21 C22 H22 119.5 . .
C24 C23 C22 121.6(6) . .
C24 C23 H23 119.2 . .
C22 C23 H23 119.2 . .
C23 C24 C23 119.3(9) . 2_455
C23 C24 H24 120.3 . .
C23 C24 H24 120.3 2_455 .
C21 C25 H25A 109.5 . .
C21 C25 H25B 109.5 . .
H25A C25 H25B 109.5 . .
C21 C25 H25C 109.5 . .
H25A C25 H25C 109.5 . .
H25B C25 H25C 109.5 . .

loop_
_geom_bond_atom_site_label_1
_geom_bond_atom_site_label_2
_geom_bond_distance
_geom_bond_site_symmetry_2
Br1 C18 1.899(4) .
O1 C14 1.344(5) .
O1 C11 1.448(5) .
O2 C14 1.194(5) .
C1 C2 1.378(6) .
C1 C10 1.442(5) .
C1 C1 1.489(8) 2
C2 C3 1.418(6) .
C2 C11 1.515(6) .
C3 C4 1.350(6) .
C3 H3 0.9500 .
C4 C5 1.414(6) .
C4 H4 0.9500 .
C5 C6 1.410(6) .
C5 C10 1.420(6) .
C6 C7 1.365(6) .
C6 H6 0.9500 .
C7 C8 1.410(7) .
C7 H7 0.9500 .
C8 C9 1.357(6) .
C8 H8 0.9500 .
C9 C10 1.412(6) .
C9 H9 0.9500 .
C11 C12 1.505(6) .
C11 H11 1.0000 .
C12 C13 1.311(6) .
C12 H12 0.9500 .
C13 H13A 0.9500 .
C13 H13B 0.9500 .
C14 C15 1.499(6) .
C15 C20 1.385(6) .
C15 C16 1.388(6) .
C16 C17 1.390(6) .
C16 H16 0.9500 .
C17 C18 1.378(6) .
C17 H17 0.9500 .
C18 C19 1.387(6) .
C19 C20 1.386(6) .
C19 H19 0.9500 .
C20 H20 0.9500 .
C21 C22 1.394(7) 2_455
C21 C22 1.394(7) .
C21 C25 1.488(12) .
C22 C23 1.362(9) .
C22 H22 0.9500 .
C23 C24 1.333(8) .
C23 H23 0.9500 .
C24 C23 1.333(8) 2_455
C24 H24 0.9500 .
C25 H25A 0.9800 .
C25 H25B 0.9800 .
C25 H25C 0.9800 .

loop_
_geom_torsion_atom_site_label_1
_geom_torsion_atom_site_label_2
_geom_torsion_atom_site_label_3
_geom_torsion_atom_site_label_4
_geom_torsion
_geom_torsion_site_symmetry_1
_geom_torsion_site_symmetry_4
C10 C1 C2 C3 1.2(6) . .
C1 C1 C2 C3 177.2(4) 2 .
C10 C1 C2 C11 -176.5(4) . .
C1 C1 C2 C11 -0.5(6) 2 .
C1 C2 C3 C4 -1.1(6) . .
C11 C2 C3 C4 176.7(4) . .
C2 C3 C4 C5 -0.4(7) . .
C3 C4 C5 C6 -177.4(4) . .
C3 C4 C5 C10 1.7(6) . .
C4 C5 C6 C7 178.9(4) . .
C10 C5 C6 C7 -0.2(7) . .
C5 C6 C7 C8 0.1(7) . .
C6 C7 C8 C9 0.4(7) . .
C7 C8 C9 C10 -0.9(7) . .
C8 C9 C10 C5 0.7(6) . .
C8 C9 C10 C1 -177.0(4) . .
C6 C5 C10 C9 -0.2(6) . .
C4 C5 C10 C9 -179.3(4) . .
C6 C5 C10 C1 177.6(4) . .
C4 C5 C10 C1 -1.6(6) . .
C2 C1 C10 C9 177.8(4) . .
C1 C1 C10 C9 1.6(6) 2 .
C2 C1 C10 C5 0.1(6) . .
C1 C1 C10 C5 -176.0(4) 2 .
C14 O1 C11 C12 -106.0(4) . .
C14 O1 C11 C2 134.0(4) . .
C1 C2 C11 O1 -130.2(4) . .
C3 C2 C11 O1 52.0(5) . .
C1 C2 C11 C12 110.7(4) . .
C3 C2 C11 C12 -67.0(5) . .
O1 C11 C12 C13 -2.5(6) . .
C2 C11 C12 C13 115.0(5) . .
C11 O1 C14 O2 -0.6(6) . .
C11 O1 C14 C15 178.2(3) . .
O2 C14 C15 C20 179.5(4) . .
O1 C14 C15 C20 0.7(6) . .
O2 C14 C15 C16 1.4(6) . .
O1 C14 C15 C16 -177.3(4) . .
C20 C15 C16 C17 0.2(6) . .
C14 C15 C16 C17 178.4(4) . .
C15 C16 C17 C18 -0.8(6) . .
C16 C17 C18 C19 1.2(6) . .
C16 C17 C18 Br1 -176.5(3) . .
C17 C18 C19 C20 -1.0(7) . .
Br1 C18 C19 C20 176.7(3) . .
C16 C15 C20 C19 0.0(7) . .
C14 C15 C20 C19 -178.0(4) . .
C18 C19 C20 C15 0.4(7) . .
C22 C21 C22 C23 0.4(4) 2_455 .
C25 C21 C22 C23 -179.6(4) . .
C21 C22 C23 C24 -0.8(8) . .
C22 C23 C24 C23 0.4(4) . 2_455
